data_4504520
loop_
_publ_author_name
'Jayaraman, Akhila'
'Balasubramaniam, Venkataramanan'
'Valiyaveettil, Suresh'

_publ_section_title
;
 Formation of Interesting Organic Supramolecular Structures in the
 Solid-State Self-Assembly of Triphenol Adducts
;
_journal_issue 1
_journal_name_full 'Crystal Growth &amp; Design'
_journal_page_first 150
_journal_paper_doi 10.1021/cg050251p
_journal_volume 6
_journal_year 2006
_chemical_formula_sum 'C47 H41 N4 O4.5'
_chemical_formula_weight 733.84
_chemical_name_systematic
; 
 ? 
;
_space_group_IT_number 2
_symmetry_cell_setting triclinic
_symmetry_space_group_name_Hall '-P 1'
_symmetry_space_group_name_H-M 'P -1'
_atom_sites_solution_hydrogens geom
_atom_sites_solution_primary direct
_atom_sites_solution_secondary difmap
_audit_creation_method SHELXL-97
_cell_angle_alpha 100.202(6)
_cell_angle_beta 95.766(5)
_cell_angle_gamma 103.474(6)
_cell_formula_units_Z 2
_cell_length_a 11.305(3)
_cell_length_b 12.491(3)
_cell_length_c 14.381(4)
_cell_measurement_reflns_used 699
_cell_measurement_temperature 223(2)
_cell_measurement_theta_max 19.24
_cell_measurement_theta_min 2.54
_cell_volume 1922.2(9)
_computing_cell_refinement 'Bruker SMART'
_computing_data_collection 'Bruker SMART'
_computing_data_reduction 'Bruker SAINT'
_computing_molecular_graphics 'Bruker SHELXTL'
_computing_publication_material 'Bruker SHELXTL'
_computing_structure_refinement 'SHELXL-97 (Sheldrick, 1997)'
_computing_structure_solution 'SHELXS-97 (Sheldrick, 1990)'
_diffrn_ambient_temperature 223(2)
_diffrn_measured_fraction_theta_full 0.997
_diffrn_measured_fraction_theta_max 0.997
_diffrn_measurement_device_type 'CCD area detector'
_diffrn_measurement_method 'phi and omega scans'
_diffrn_radiation_monochromator graphite
_diffrn_radiation_source 'fine-focus sealed tube'
_diffrn_radiation_type MoK\a
_diffrn_radiation_wavelength 0.71073
_diffrn_reflns_av_R_equivalents 0.0538
_diffrn_reflns_av_sigmaI/netI 0.0823
_diffrn_reflns_limit_h_max 14
_diffrn_reflns_limit_h_min -14
_diffrn_reflns_limit_k_max 16
_diffrn_reflns_limit_k_min -16
_diffrn_reflns_limit_l_max 18
_diffrn_reflns_limit_l_min -18
_diffrn_reflns_number 25270
_diffrn_reflns_theta_full 27.50
_diffrn_reflns_theta_max 27.50
_diffrn_reflns_theta_min 1.71
_exptl_absorpt_coefficient_mu 0.082
_exptl_absorpt_correction_T_max 0.9967
_exptl_absorpt_correction_T_min 0.9678
_exptl_absorpt_correction_type 'Sadabs, (Sheldrick 2001)'
_exptl_crystal_colour Colourless
_exptl_crystal_density_diffrn 1.268
_exptl_crystal_density_meas 0
_exptl_crystal_density_method 'not measured'
_exptl_crystal_description Plate
_exptl_crystal_F_000 774
_exptl_crystal_size_max 0.40
_exptl_crystal_size_mid 0.38
_exptl_crystal_size_min 0.04
_refine_diff_density_max 0.285
_refine_diff_density_min -0.245
_refine_diff_density_rms 0.038
_refine_ls_extinction_method none
_refine_ls_goodness_of_fit_ref 0.977
_refine_ls_hydrogen_treatment mixed
_refine_ls_matrix_type full
_refine_ls_number_parameters 517
_refine_ls_number_reflns 8825
_refine_ls_number_restraints 0
_refine_ls_restrained_S_all 0.977
_refine_ls_R_factor_all 0.1381
_refine_ls_R_factor_gt 0.0593
_refine_ls_shift/su_max 0.000
_refine_ls_shift/su_mean 0.000
_refine_ls_structure_factor_coef Fsqd
_refine_ls_weighting_details 'calc w=1/[\s^2^(Fo^2^)+(0.0690P)^2^+0.0000P] where P=(Fo^2^+2Fc^2^)/3'
_refine_ls_weighting_scheme calc
_refine_ls_wR_factor_gt 0.1339
_refine_ls_wR_factor_ref 0.1615
_reflns_number_gt 4338
_reflns_number_total 8825
_reflns_threshold_expression >2sigma(I)
_cod_data_source_file cg050251psi20050801_083334.cif
_cod_data_source_block 4019
_cod_depositor_comments
;
The following automatic conversions were performed:

'_symmetry_cell_setting' value 'Triclinic' changed to 'triclinic'
according to /home/saulius/struct/CIF-dictionaries/cif_core.dic
dictionary named 'cif_core.dic' version 2.4.1 from 2010-06-29.

Automatic conversion script
Id: cif_fix_values 1715 2011-07-08 13:25:40Z adriana 
;
_cod_original_cell_volume 1922.2(8)
_cod_original_sg_symbol_H-M P-1
_cod_original_formula_sum 'C47 H41 N4 O4.50'
_cod_database_code 4504520

loop_
_symmetry_equiv_pos_as_xyz
'x, y, z'
'-x, -y, -z'

loop_
_atom_site_label
_atom_site_type_symbol
_atom_site_fract_x
_atom_site_fract_y
_atom_site_fract_z
_atom_site_U_iso_or_equiv
_atom_site_adp_type
_atom_site_occupancy
_atom_site_symmetry_multiplicity
_atom_site_calc_flag
_atom_site_refinement_flags
O1 O 0.76513(16) 1.31677(14) 0.45117(13) 0.0610(5) Uani 1 1 d .
H1 H 0.761(3) 1.373(2) 0.495(2) 0.085(10) Uiso 1 1 d .
O2 O 1.04012(16) 0.85680(14) 0.12661(12) 0.0553(4) Uani 1 1 d .
H2 H 0.988(3) 0.786(3) 0.091(3) 0.126(13) Uiso 1 1 d .
O3 O 0.62907(18) 1.12238(17) 0.16466(15) 0.0780(6) Uani 1 1 d .
H3 H 0.579(3) 1.128(3) 0.112(3) 0.119(12) Uiso 1 1 d .
C1 C 0.75889(18) 1.11291(16) 0.33442(14) 0.0362(5) Uani 1 1 d .
H1A H 0.7753 1.1861 0.3143 0.043 Uiso 1 1 calc R
C2 C 0.80571(18) 1.13871(16) 0.44102(14) 0.0361(5) Uani 1 1 d .
C3 C 0.85064(19) 1.06403(17) 0.48641(16) 0.0414(5) Uani 1 1 d .
H3A H 0.8523 0.9941 0.4501 0.050 Uiso 1 1 calc R
C4 C 0.8930(2) 1.08916(18) 0.58340(16) 0.0464(6) Uani 1 1 d .
H4A H 0.9228 1.0369 0.6124 0.056 Uiso 1 1 calc R
C5 C 0.8912(2) 1.19185(19) 0.63711(16) 0.0471(6) Uani 1 1 d .
H5A H 0.9198 1.2100 0.7031 0.057 Uiso 1 1 calc R
C6 C 0.84704(19) 1.26778(18) 0.59337(16) 0.0466(6) Uani 1 1 d .
H6A H 0.8458 1.3377 0.6299 0.056 Uiso 1 1 calc R
C7 C 0.80495(19) 1.24197(17) 0.49681(15) 0.0397(5) Uani 1 1 d .
C8 C 0.83092(19) 1.04249(16) 0.27721(14) 0.0361(5) Uani 1 1 d .
C9 C 0.9432(2) 1.09264(17) 0.25313(15) 0.0428(5) Uani 1 1 d .
H9A H 0.9736 1.1712 0.2715 0.051 Uiso 1 1 calc R
C10 C 1.0119(2) 1.03135(18) 0.20313(16) 0.0473(6) Uani 1 1 d .
H10A H 1.0874 1.0683 0.1875 0.057 Uiso 1 1 calc R
C11 C 0.9699(2) 0.91598(18) 0.17600(15) 0.0426(5) Uani 1 1 d .
C12 C 0.8600(2) 0.86316(18) 0.20093(16) 0.0484(6) Uani 1 1 d .
H12A H 0.8316 0.7843 0.1847 0.058 Uiso 1 1 calc R
C13 C 0.7911(2) 0.92655(17) 0.25009(16) 0.0470(6) Uani 1 1 d .
H13A H 0.7154 0.8896 0.2653 0.056 Uiso 1 1 calc R
C14 C 0.62017(19) 1.06257(16) 0.31077(15) 0.0378(5) Uani 1 1 d .
C15 C 0.5497(2) 1.00866(17) 0.37045(17) 0.0455(6) Uani 1 1 d .
H15A H 0.5884 1.0031 0.4298 0.055 Uiso 1 1 calc R
C16 C 0.4238(2) 0.96258(19) 0.34549(19) 0.0539(6) Uani 1 1 d .
H16A H 0.3785 0.9260 0.3873 0.065 Uiso 1 1 calc R
C17 C 0.3661(2) 0.9707(2) 0.25958(19) 0.0575(7) Uani 1 1 d .
H17A H 0.2808 0.9400 0.2423 0.069 Uiso 1 1 calc R
C18 C 0.4331(2) 1.0237(2) 0.19879(19) 0.0602(7) Uani 1 1 d .
H18A H 0.3934 1.0293 0.1398 0.072 Uiso 1 1 calc R
C19 C 0.5589(2) 1.06919(19) 0.22370(17) 0.0501(6) Uani 1 1 d .
N1 N 0.89463(17) 0.58383(15) 0.16006(14) 0.0514(5) Uani 1 1 d .
N2 N 0.89265(18) 0.67061(16) -0.00235(14) 0.0548(5) Uani 1 1 d .
C20 C 0.8958(2) 0.5401(2) 0.2374(2) 0.0624(7) Uani 1 1 d .
H20 H 0.9173 0.5899 0.2972 0.075 Uiso 1 1 calc R
C21 C 0.8672(3) 0.4252(2) 0.2361(2) 0.0725(8) Uani 1 1 d .
H21 H 0.8684 0.3984 0.2932 0.087 Uiso 1 1 calc R
C22 C 0.8373(2) 0.3523(2) 0.1491(3) 0.0735(8) Uani 1 1 d .
H22 H 0.8189 0.2743 0.1460 0.088 Uiso 1 1 calc R
C23 C 0.8340(2) 0.3934(2) 0.0650(2) 0.0586(7) Uani 1 1 d .
C24 C 0.86411(19) 0.51139(18) 0.07416(17) 0.0473(6) Uani 1 1 d .
C25 C 0.8598(2) 0.55692(19) -0.01134(17) 0.0477(6) Uani 1 1 d .
C26 C 0.8228(2) 0.4838(2) -0.10122(19) 0.0577(7) Uani 1 1 d .
C27 C 0.7952(2) 0.3648(2) -0.1069(2) 0.0738(8) Uani 1 1 d .
H27 H 0.7726 0.3157 -0.1670 0.089 Uiso 1 1 calc R
C28 C 0.8010(2) 0.3224(2) -0.0284(2) 0.0740(8) Uani 1 1 d .
H28 H 0.7831 0.2439 -0.0344 0.089 Uiso 1 1 calc R
C29 C 0.8152(2) 0.5320(3) -0.1827(2) 0.0739(8) Uani 1 1 d .
H29 H 0.7901 0.4856 -0.2439 0.089 Uiso 1 1 calc R
C30 C 0.8443(3) 0.6460(3) -0.1720(2) 0.0803(9) Uani 1 1 d .
H30 H 0.8375 0.6796 -0.2252 0.096 Uiso 1 1 calc R
C31 C 0.8841(3) 0.7111(2) -0.0810(2) 0.0707(8) Uani 1 1 d .
H31 H 0.9068 0.7897 -0.0746 0.085 Uiso 1 1 calc R
N3 N 0.77887(18) 1.54254(16) 0.54583(14) 0.0533(5) Uani 1 1 d .
N4 N 0.6052(2) 1.39216(16) 0.60827(16) 0.0618(6) Uani 1 1 d .
C32 C 0.8638(2) 1.6169(3) 0.5176(2) 0.0702(8) Uani 1 1 d .
H32 H 0.9298 1.5930 0.4937 0.084 Uiso 1 1 calc R
C33 C 0.8617(3) 1.7274(3) 0.5209(2) 0.0802(9) Uani 1 1 d .
H33 H 0.9247 1.7771 0.5002 0.096 Uiso 1 1 calc R
C34 C 0.7669(3) 1.7627(2) 0.5548(2) 0.0743(8) Uani 1 1 d .
H34 H 0.7637 1.8377 0.5575 0.089 Uiso 1 1 calc R
C35 C 0.6730(2) 1.68824(17) 0.58596(16) 0.0488(6) Uani 1 1 d .
C36 C 0.68383(19) 1.57707(17) 0.58020(14) 0.0399(5) Uani 1 1 d .
C37 C 0.5914(2) 1.49734(17) 0.61267(15) 0.0419(5) Uani 1 1 d .
C38 C 0.4920(2) 1.5322(2) 0.64781(16) 0.0525(6) Uani 1 1 d .
C39 C 0.4832(3) 1.6449(2) 0.65052(19) 0.0664(7) Uani 1 1 d .
H39 H 0.4158 1.6675 0.6732 0.080 Uiso 1 1 calc R
C40 C 0.5697(3) 1.7184(2) 0.62110(19) 0.0672(8) Uani 1 1 d .
H40 H 0.5620 1.7922 0.6237 0.081 Uiso 1 1 calc R
C41 C 0.4045(3) 1.4526(3) 0.6793(2) 0.0787(9) Uani 1 1 d .
H41 H 0.3366 1.4725 0.7036 0.094 Uiso 1 1 calc R
C42 C 0.4177(3) 1.3482(3) 0.6746(2) 0.0933(11) Uani 1 1 d .
H42 H 0.3593 1.2939 0.6951 0.112 Uiso 1 1 calc R
C43 C 0.5187(3) 1.3217(2) 0.6393(2) 0.0857(10) Uani 1 1 d .
H43 H 0.5267 1.2480 0.6370 0.103 Uiso 1 1 calc R
O1S O 0.5021(3) 1.1994(3) 0.0375(3) 0.1617(14) Uani 1 1 d .
C1S C 0.4584(5) 1.2014(5) -0.0483(4) 0.165(2) Uani 1 1 d .
H1SA H 0.3768 1.1487 -0.0657 0.198 Uiso 1 1 calc R
H1SB H 0.5116 1.1754 -0.0921 0.198 Uiso 1 1 calc R
C2S C 0.4482(5) 1.3119(5) -0.0609(4) 0.166(2) Uani 1 1 d .
H2SA H 0.3670 1.3096 -0.0935 0.199 Uiso 1 1 calc R
H2SB H 0.5123 1.3474 -0.0950 0.199 Uiso 1 1 calc R
C3S C 0.4686(7) 1.3704(6) 0.0471(6) 0.212(3) Uani 1 1 d .
H3SA H 0.5473 1.4276 0.0640 0.254 Uiso 1 1 calc R
H3SB H 0.4023 1.4064 0.0615 0.254 Uiso 1 1 calc R
C4S C 0.4682(9) 1.2893(9) 0.0938(5) 0.272(6) Uani 1 1 d .
H4SA H 0.3859 1.2621 0.1101 0.327 Uiso 1 1 calc R
H4SB H 0.5260 1.3181 0.1534 0.327 Uiso 1 1 calc R
O2S O 0.1965(5) 0.9847(6) 0.0077(4) 0.161(2) Uani 0.50 1 d P

loop_
_atom_site_aniso_label
_atom_site_aniso_U_11
_atom_site_aniso_U_22
_atom_site_aniso_U_33
_atom_site_aniso_U_23
_atom_site_aniso_U_13
_atom_site_aniso_U_12
O1 0.0839(13) 0.0504(10) 0.0556(11) 0.0000(9) 0.0028(9) 0.0425(10)
O2 0.0553(11) 0.0527(10) 0.0582(11) -0.0027(8) 0.0171(8) 0.0211(9)
O3 0.0646(13) 0.1034(15) 0.0665(13) 0.0470(12) -0.0008(10) 0.0046(11)
C1 0.0394(12) 0.0291(10) 0.0408(12) 0.0089(9) 0.0074(9) 0.0080(9)
C2 0.0330(11) 0.0322(11) 0.0429(12) 0.0060(9) 0.0086(9) 0.0082(9)
C3 0.0441(13) 0.0305(11) 0.0491(14) 0.0082(10) 0.0089(10) 0.0079(9)
C4 0.0457(14) 0.0415(12) 0.0535(15) 0.0166(11) 0.0065(11) 0.0094(10)
C5 0.0430(13) 0.0529(14) 0.0427(13) 0.0068(11) 0.0049(10) 0.0099(11)
C6 0.0447(14) 0.0443(13) 0.0480(14) -0.0027(11) 0.0070(11) 0.0151(11)
C7 0.0390(12) 0.0381(12) 0.0452(13) 0.0067(10) 0.0083(10) 0.0170(10)
C8 0.0403(12) 0.0311(11) 0.0381(12) 0.0078(9) 0.0070(9) 0.0103(9)
C9 0.0482(14) 0.0305(11) 0.0486(14) 0.0055(10) 0.0099(11) 0.0089(10)
C10 0.0463(14) 0.0431(13) 0.0538(14) 0.0118(11) 0.0155(11) 0.0089(11)
C11 0.0445(13) 0.0454(13) 0.0402(13) 0.0059(10) 0.0082(10) 0.0173(11)
C12 0.0517(15) 0.0317(11) 0.0601(15) 0.0024(11) 0.0124(12) 0.0110(10)
C13 0.0450(14) 0.0348(12) 0.0593(15) 0.0055(11) 0.0173(11) 0.0056(10)
C14 0.0403(12) 0.0298(11) 0.0450(13) 0.0056(9) 0.0078(10) 0.0134(9)
C15 0.0420(14) 0.0426(12) 0.0524(14) 0.0100(11) 0.0071(11) 0.0115(10)
C16 0.0432(14) 0.0480(14) 0.0700(17) 0.0136(12) 0.0129(13) 0.0074(11)
C17 0.0378(14) 0.0531(15) 0.0757(19) 0.0050(13) 0.0014(13) 0.0090(11)
C18 0.0512(16) 0.0650(16) 0.0607(16) 0.0114(13) -0.0065(13) 0.0152(13)
C19 0.0514(15) 0.0466(13) 0.0540(15) 0.0149(12) 0.0069(12) 0.0129(11)
N1 0.0531(12) 0.0471(11) 0.0522(13) 0.0061(10) 0.0103(10) 0.0114(9)
N2 0.0633(14) 0.0495(12) 0.0501(13) 0.0062(10) 0.0093(10) 0.0140(10)
C20 0.0552(17) 0.0666(17) 0.0646(18) 0.0155(14) 0.0149(13) 0.0104(13)
C21 0.0684(19) 0.0665(19) 0.088(2) 0.0358(18) 0.0158(16) 0.0118(15)
C22 0.0598(18) 0.0471(16) 0.115(3) 0.0217(18) 0.0164(17) 0.0102(13)
C23 0.0465(15) 0.0420(14) 0.086(2) 0.0084(14) 0.0130(13) 0.0107(11)
C24 0.0389(13) 0.0432(13) 0.0584(16) 0.0018(12) 0.0111(11) 0.0125(10)
C25 0.0379(13) 0.0478(14) 0.0533(15) -0.0039(11) 0.0089(11) 0.0131(10)
C26 0.0436(14) 0.0624(16) 0.0601(17) -0.0083(13) 0.0061(12) 0.0161(12)
C27 0.0628(19) 0.0661(19) 0.076(2) -0.0233(16) 0.0014(15) 0.0156(15)
C28 0.0599(18) 0.0453(15) 0.102(2) -0.0134(16) 0.0081(17) 0.0084(13)
C29 0.0593(18) 0.097(2) 0.0504(17) -0.0122(16) -0.0009(13) 0.0159(16)
C30 0.086(2) 0.095(2) 0.0558(19) 0.0129(17) 0.0047(16) 0.0180(18)
C31 0.082(2) 0.0684(18) 0.0593(19) 0.0139(15) 0.0058(15) 0.0160(15)
N3 0.0453(12) 0.0529(12) 0.0602(13) 0.0041(10) 0.0113(10) 0.0138(10)
N4 0.0674(15) 0.0349(11) 0.0804(15) 0.0120(10) 0.0057(12) 0.0098(10)
C32 0.0456(16) 0.083(2) 0.077(2) 0.0134(16) 0.0162(14) 0.0067(15)
C33 0.061(2) 0.075(2) 0.090(2) 0.0227(18) 0.0118(17) -0.0162(16)
C34 0.089(2) 0.0395(14) 0.079(2) 0.0121(14) -0.0031(17) -0.0057(15)
C35 0.0573(15) 0.0346(12) 0.0495(14) 0.0022(10) -0.0006(12) 0.0104(11)
C36 0.0407(13) 0.0361(11) 0.0391(12) -0.0003(9) 0.0004(10) 0.0107(10)
C37 0.0426(13) 0.0398(12) 0.0409(13) 0.0060(10) 0.0018(10) 0.0095(10)
C38 0.0463(14) 0.0669(16) 0.0428(14) 0.0099(12) 0.0061(11) 0.0129(12)
C39 0.0672(19) 0.0794(19) 0.0665(18) 0.0107(15) 0.0185(14) 0.0459(16)
C40 0.088(2) 0.0506(15) 0.0722(19) 0.0081(14) 0.0118(16) 0.0388(15)
C41 0.0601(19) 0.107(3) 0.069(2) 0.0261(19) 0.0184(15) 0.0116(18)
C42 0.084(3) 0.097(3) 0.089(2) 0.041(2) 0.0178(19) -0.014(2)
C43 0.103(3) 0.0494(17) 0.099(2) 0.0302(17) 0.005(2) 0.0027(18)
O1S 0.178(3) 0.212(4) 0.119(3) 0.075(3) -0.016(2) 0.083(3)
C1S 0.166(5) 0.160(5) 0.160(5) 0.008(4) -0.027(4) 0.066(4)
C2S 0.155(5) 0.174(5) 0.173(5) 0.091(5) -0.025(4) 0.029(4)
C3S 0.186(6) 0.193(7) 0.229(9) -0.033(6) -0.011(6) 0.068(5)
C4S 0.405(13) 0.386(13) 0.147(6) 0.066(7) 0.102(7) 0.306(12)
O2S 0.129(5) 0.210(6) 0.119(4) 0.055(4) -0.011(4) -0.011(4)

loop_
_atom_type_symbol
_atom_type_description
_atom_type_scat_dispersion_real
_atom_type_scat_dispersion_imag
_atom_type_scat_source
C C 0.0033 0.0016 'International Tables Vol C Tables 4.2.6.8 and 6.1.1.4'
H H 0.0000 0.0000 'International Tables Vol C Tables 4.2.6.8 and 6.1.1.4'
N N 0.0061 0.0033 'International Tables Vol C Tables 4.2.6.8 and 6.1.1.4'
O O 0.0106 0.0060 'International Tables Vol C Tables 4.2.6.8 and 6.1.1.4'

loop_
_geom_angle_atom_site_label_1
_geom_angle_atom_site_label_2
_geom_angle_atom_site_label_3
_geom_angle
C2 C1 C8 111.80(16)
C2 C1 C14 113.04(16)
C8 C1 C14 112.55(16)
C3 C2 C7 117.54(19)
C3 C2 C1 122.97(18)
C7 C2 C1 119.48(17)
C4 C3 C2 122.1(2)
C5 C4 C3 119.3(2)
C4 C5 C6 119.7(2)
C7 C6 C5 120.6(2)
O1 C7 C6 121.90(19)
O1 C7 C2 117.28(19)
C6 C7 C2 120.78(19)
C13 C8 C9 116.71(18)
C13 C8 C1 122.53(18)
C9 C8 C1 120.72(17)
C10 C9 C8 122.28(19)
C11 C10 C9 120.0(2)
O2 C11 C12 121.89(19)
O2 C11 C10 119.0(2)
C12 C11 C10 119.1(2)
C11 C12 C13 120.0(2)
C8 C13 C12 121.8(2)
C15 C14 C19 116.9(2)
C15 C14 C1 123.98(19)
C19 C14 C1 119.07(19)
C14 C15 C16 122.1(2)
C17 C16 C15 119.6(2)
C16 C17 C18 119.8(2)
C17 C18 C19 120.5(2)
O3 C19 C18 122.2(2)
O3 C19 C14 116.8(2)
C18 C19 C14 121.1(2)
C20 N1 C24 117.4(2)
C31 N2 C25 117.9(2)
N1 C20 C21 124.3(3)
C22 C21 C20 118.0(3)
C21 C22 C23 120.3(2)
C22 C23 C24 117.3(3)
C22 C23 C28 123.4(3)
C24 C23 C28 119.3(3)
N1 C24 C23 122.7(2)
N1 C24 C25 118.5(2)
C23 C24 C25 118.8(2)
N2 C25 C26 121.6(2)
N2 C25 C24 118.6(2)
C26 C25 C24 119.8(2)
C25 C26 C29 117.9(2)
C25 C26 C27 119.3(3)
C29 C26 C27 122.8(3)
C28 C27 C26 121.1(3)
C27 C28 C23 121.7(3)
C30 C29 C26 119.6(3)
C29 C30 C31 118.3(3)
N2 C31 C30 124.6(3)
C32 N3 C36 117.9(2)
C43 N4 C37 116.2(2)
N3 C32 C33 124.2(3)
C34 C33 C32 118.4(3)
C33 C34 C35 120.7(3)
C34 C35 C36 116.6(2)
C34 C35 C40 124.0(2)
C36 C35 C40 119.4(2)
N3 C36 C35 122.2(2)
N3 C36 C37 118.58(19)
C35 C36 C37 119.2(2)
N4 C37 C38 123.0(2)
N4 C37 C36 118.0(2)
C38 C37 C36 119.0(2)
C41 C38 C37 117.3(2)
C41 C38 C39 122.7(3)
C37 C38 C39 120.0(2)
C40 C39 C38 120.6(2)
C39 C40 C35 121.8(2)
C42 C41 C38 119.8(3)
C41 C42 C43 118.8(3)
N4 C43 C42 124.9(3)
C1S O1S C4S 103.1(4)
O1S C1S C2S 113.8(5)
C1S C2S C3S 97.9(5)
C4S C3S C2S 105.1(7)
C3S C4S O1S 110.3(6)

loop_
_geom_bond_atom_site_label_1
_geom_bond_atom_site_label_2
_geom_bond_distance
O1 C7 1.364(2)
O2 C11 1.372(2)
O3 C19 1.372(3)
C1 C2 1.522(3)
C1 C8 1.525(3)
C1 C14 1.526(3)
C2 C3 1.387(3)
C2 C7 1.396(3)
C3 C4 1.384(3)
C4 C5 1.381(3)
C5 C6 1.383(3)
C6 C7 1.377(3)
C8 C13 1.383(3)
C8 C9 1.385(3)
C9 C10 1.379(3)
C10 C11 1.378(3)
C11 C12 1.378(3)
C12 C13 1.390(3)
C14 C15 1.384(3)
C14 C19 1.394(3)
C15 C16 1.389(3)
C16 C17 1.370(3)
C17 C18 1.371(3)
C18 C19 1.387(3)
N1 C20 1.324(3)
N1 C24 1.355(3)
N2 C31 1.322(3)
N2 C25 1.360(3)
C20 C21 1.392(4)
C21 C22 1.370(4)
C22 C23 1.396(4)
C23 C24 1.412(3)
C23 C28 1.433(4)
C24 C25 1.444(3)
C25 C26 1.405(3)
C26 C29 1.412(4)
C26 C27 1.433(4)
C27 C28 1.330(4)
C29 C30 1.362(4)
C30 C31 1.383(4)
N3 C32 1.322(3)
N3 C36 1.353(3)
N4 C43 1.325(3)
N4 C37 1.350(3)
C32 C33 1.378(4)
C33 C34 1.353(4)
C34 C35 1.405(4)
C35 C36 1.411(3)
C35 C40 1.420(3)
C36 C37 1.442(3)
C37 C38 1.404(3)
C38 C41 1.401(4)
C38 C39 1.428(3)
C39 C40 1.334(4)
C41 C42 1.338(4)
C42 C43 1.380(4)
O1S C1S 1.289(5)
O1S C4S 1.416(7)
C1S C2S 1.453(6)
C2S C3S 1.564(8)
C3S C4S 1.311(8)

loop_
_geom_hbond_atom_site_label_D
_geom_hbond_atom_site_label_H
_geom_hbond_atom_site_label_A
_geom_hbond_distance_DH
_geom_hbond_distance_HA
_geom_hbond_distance_DA
_geom_hbond_angle_DHA
O1 H1 N3 0.87(3) 2.07(3) 2.868(3) 152(2)
O2 H2 N2 0.96(4) 1.83(4) 2.770(3) 165(3)
O1 H1 N4 0.87(3) 2.54(3) 3.181(3) 131(2)
O3 H3 O1S 0.93(4) 1.79(4) 2.659(3) 156(3)
